data_4078036
loop_
_publ_author_name
'Barbasiewicz, Micha\/l'
'Grudzie\'n, Krzysztof'
'Malinska, Maura'

_publ_section_title
;
 A Missing Relative: A Hoveyda--Grubbs Metathesis Catalyst Bearing a
 Peri-Substituted Naphthalene Framework
;
_journal_issue 8
_journal_name_full Organometallics
_journal_page_first 3171
_journal_paper_doi 10.1021/om300052b
_journal_volume 31
_journal_year 2012
_chemical_formula_moiety 'C35 H40 Cl2 N2 O Ru'
_chemical_formula_sum 'C35 H40 Cl2 N2 O Ru'
_chemical_formula_weight 676.66
_chemical_name_systematic
; 
 ? 
;
_space_group_IT_number 5
_symmetry_cell_setting monoclinic
_symmetry_space_group_name_Hall 'C 2y'
_symmetry_space_group_name_H-M 'C 1 2 1'
_atom_sites_solution_hydrogens geom
_atom_sites_solution_primary direct
_atom_sites_solution_secondary difmap
_audit_creation_method SHELXL-97
_cell_angle_alpha 90.00
_cell_angle_beta 108.999(3)
_cell_angle_gamma 90.00
_cell_formula_units_Z 8
_cell_length_a 37.7276(10)
_cell_length_b 12.0382(3)
_cell_length_c 14.8599(4)
_cell_measurement_reflns_used 1500
_cell_measurement_temperature 100(2)
_cell_measurement_theta_max 30
_cell_measurement_theta_min 2.5
_cell_volume 6381.3(3)
_computing_cell_refinement
;
CrysAlisPro, Agilent Technologies,
Version 1.171.35.7 (release 14-02-2011 CrysAlis171 .NET)
(compiled Feb 15 2011,09:34:54)
;
_computing_data_collection
;
CrysAlisPro, Agilent Technologies,
Version 1.171.35.7 (release 14-02-2011 CrysAlis171 .NET)
(compiled Feb 15 2011,09:34:54)
;
_computing_data_reduction
;
CrysAlisPro, Agilent Technologies,
Version 1.171.35.7 (release 14-02-2011 CrysAlis171 .NET)
(compiled Feb 15 2011,09:34:54)
;
_computing_molecular_graphics WinGX
_computing_publication_material 'SHELXTL, Bruker'
_computing_structure_refinement 'SHELXL-97 (Sheldrick, 1997)'
_computing_structure_solution 'SHELXS-97 (Sheldrick, 1990)'
_diffrn_ambient_temperature 100(2)
_diffrn_detector_area_resol_mean 8.4441
_diffrn_measured_fraction_theta_full 1.000
_diffrn_measured_fraction_theta_max 1.000
_diffrn_measurement_device_type 'KUMA4 CCD'
_diffrn_measurement_method 'omega scan'
_diffrn_radiation_monochromator graphite
_diffrn_radiation_source 'Enhance (Mo) X-ray Source'
_diffrn_radiation_wavelength 0.71073
_diffrn_reflns_av_R_equivalents 0.0000
_diffrn_reflns_av_sigmaI/netI 0.0361
_diffrn_reflns_limit_h_max 43
_diffrn_reflns_limit_h_min -46
_diffrn_reflns_limit_k_max 14
_diffrn_reflns_limit_k_min -14
_diffrn_reflns_limit_l_max 18
_diffrn_reflns_limit_l_min 0
_diffrn_reflns_number 12035
_diffrn_reflns_theta_full 25.68
_diffrn_reflns_theta_max 25.68
_diffrn_reflns_theta_min 1.79
_exptl_absorpt_coefficient_mu 0.689
_exptl_absorpt_correction_T_max 0.9343
_exptl_absorpt_correction_T_min 0.8200
_exptl_absorpt_correction_type multi-scan
_exptl_absorpt_process_details
;
CrysAlisPro, Agilent Technologies,
Version 1.171.35.15 (release 03-08-2011 CrysAlis171 .NET)
(compiled Aug  3 2011,13:03:54)
Empirical absorption correction using spherical harmonics,
 implemented in SCALE3 ABSPACK scaling algorithm.
;
_exptl_crystal_colour green
_exptl_crystal_density_diffrn 1.409
_exptl_crystal_density_method 'not measured'
_exptl_crystal_description needle
_exptl_crystal_F_000 2800
_exptl_crystal_size_max 0.30
_exptl_crystal_size_mid 0.10
_exptl_crystal_size_min 0.10
_platon_squeeze_details
;
;
_refine_diff_density_max 1.185
_refine_diff_density_min -0.747
_refine_diff_density_rms 0.275
_refine_ls_extinction_coef 0.00086(7)
_refine_ls_extinction_method SHELXL
_refine_ls_goodness_of_fit_ref 1.202
_refine_ls_hydrogen_treatment constr
_refine_ls_matrix_type full
_refine_ls_number_parameters 742
_refine_ls_number_reflns 12035
_refine_ls_number_restraints 9
_refine_ls_restrained_S_all 1.206
_refine_ls_R_factor_all 0.0388
_refine_ls_R_factor_gt 0.0352
_refine_ls_shift/su_max 0.002
_refine_ls_shift/su_mean 0.000
_refine_ls_structure_factor_coef Fsqd
_refine_ls_weighting_details 'calc w=1/[\s^2^(Fo^2^)+(0.0591P)^2^+0.0000P] where P=(Fo^2^+2Fc^2^)/3'
_refine_ls_weighting_scheme calc
_refine_ls_wR_factor_gt 0.0956
_refine_ls_wR_factor_ref 0.0972
_reflns_number_gt 11300
_reflns_number_total 12035
_reflns_threshold_expression >2sigma(I)
_cod_data_source_file om300052b_si_002.cif
_cod_data_source_block mb257r
_cod_original_sg_symbol_H-M C2
_cod_database_code 4078036

loop_
_symmetry_equiv_pos_as_xyz
'x, y, z'
'-x, y, -z'
'x+1/2, y+1/2, z'
'-x+1/2, y+1/2, -z'

loop_
_atom_site_label
_atom_site_type_symbol
_atom_site_fract_x
_atom_site_fract_y
_atom_site_fract_z
_atom_site_U_iso_or_equiv
_atom_site_adp_type
_atom_site_occupancy
_atom_site_symmetry_multiplicity
_atom_site_calc_flag
_atom_site_refinement_flags
C1 C 0.10501(11) 0.2983(3) 0.2804(3) 0.0156(8) Uani 1 1 d .
C2 C 0.10695(12) 0.4867(4) 0.3299(3) 0.0204(9) Uani 1 1 d .
H2A H 0.1037 0.5504 0.2880 0.024 Uiso 1 1 calc R
H2B H 0.1213 0.5089 0.3943 0.024 Uiso 1 1 calc R
C3 C 0.06932(11) 0.4368(4) 0.3257(3) 0.0211(9) Uani 1 1 d .
H3A H 0.0654 0.4417 0.3869 0.025 Uiso 1 1 calc R
H3B H 0.0488 0.4735 0.2779 0.025 Uiso 1 1 calc R
C4 C 0.16372(10) 0.4063(3) 0.3016(3) 0.0140(8) Uani 1 1 d .
C5 C 0.19214(11) 0.3697(3) 0.3827(3) 0.0180(8) Uani 1 1 d .
C6 C 0.22926(11) 0.3823(3) 0.3851(3) 0.0187(8) Uani 1 1 d .
H6 H 0.2485 0.3571 0.4380 0.022 Uiso 1 1 calc R
C7 C 0.23817(11) 0.4317(3) 0.3106(3) 0.0208(9) Uani 1 1 d .
C8 C 0.20928(11) 0.4722(3) 0.2332(3) 0.0167(8) Uani 1 1 d .
H8 H 0.2151 0.5083 0.1845 0.020 Uiso 1 1 calc R
C9 C 0.17166(11) 0.4600(3) 0.2267(3) 0.0172(8) Uani 1 1 d .
C10 C 0.18325(12) 0.3169(4) 0.4648(3) 0.0217(9) Uani 1 1 d .
H10A H 0.2062 0.2968 0.5135 0.033 Uiso 1 1 calc R
H10B H 0.1683 0.2516 0.4431 0.033 Uiso 1 1 calc R
H10C H 0.1696 0.3687 0.4903 0.033 Uiso 1 1 calc R
C11 C 0.27841(12) 0.4387(4) 0.3127(4) 0.0315(11) Uani 1 1 d .
H11A H 0.2945 0.4068 0.3708 0.047 Uiso 1 1 calc R
H11B H 0.2851 0.5151 0.3090 0.047 Uiso 1 1 calc R
H11C H 0.2812 0.3987 0.2595 0.047 Uiso 1 1 calc R
C12 C 0.14089(11) 0.5022(4) 0.1405(3) 0.0205(9) Uani 1 1 d .
H12A H 0.1518 0.5362 0.0973 0.031 Uiso 1 1 calc R
H12B H 0.1261 0.5559 0.1600 0.031 Uiso 1 1 calc R
H12C H 0.1253 0.4413 0.1094 0.031 Uiso 1 1 calc R
C13 C 0.04505(11) 0.2397(4) 0.3009(3) 0.0192(9) Uani 1 1 d .
C14 C 0.01220(11) 0.2303(4) 0.2214(3) 0.0269(11) Uani 1 1 d .
C15 C -0.01415(11) 0.1509(5) 0.2253(4) 0.0355(12) Uani 1 1 d .
H15 H -0.0354 0.1410 0.1724 0.043 Uiso 1 1 calc R
C16 C -0.00972(12) 0.0868(5) 0.3046(4) 0.0367(12) Uani 1 1 d .
C17 C 0.02216(13) 0.1019(4) 0.3837(4) 0.0315(11) Uani 1 1 d .
H17 H 0.0253 0.0593 0.4380 0.038 Uiso 1 1 calc R
C18 C 0.04940(11) 0.1796(3) 0.3831(3) 0.0222(9) Uani 1 1 d .
C19 C 0.00420(13) 0.3084(5) 0.1377(3) 0.0381(13) Uani 1 1 d .
H19A H -0.0193 0.2888 0.0910 0.057 Uiso 1 1 calc R
H19B H 0.0239 0.3030 0.1102 0.057 Uiso 1 1 calc R
H19C H 0.0029 0.3832 0.1588 0.057 Uiso 1 1 calc R
C20 C -0.03900(16) 0.0023(5) 0.3075(6) 0.0622(19) Uani 1 1 d .
H20A H -0.0591 0.0027 0.2479 0.093 Uiso 1 1 calc R
H20B H -0.0487 0.0208 0.3579 0.093 Uiso 1 1 calc R
H20C H -0.0278 -0.0702 0.3187 0.093 Uiso 1 1 calc R
C21 C 0.08254(13) 0.1974(4) 0.4716(3) 0.0257(10) Uani 1 1 d .
H21A H 0.0807 0.1485 0.5209 0.039 Uiso 1 1 calc R
H21B H 0.0828 0.2730 0.4922 0.039 Uiso 1 1 calc R
H21C H 0.1053 0.1819 0.4581 0.039 Uiso 1 1 calc R
C22 C 0.15910(11) 0.1726(3) 0.2216(3) 0.0156(8) Uani 1 1 d .
H22 H 0.1752 0.2025 0.2778 0.019 Uiso 1 1 calc R
C23 C 0.17584(10) 0.1417(3) 0.1498(3) 0.0164(8) Uani 1 1 d .
C24 C 0.21075(11) 0.1881(3) 0.1625(3) 0.0185(9) Uani 1 1 d .
H24 H 0.2227 0.2262 0.2186 0.022 Uiso 1 1 calc R
C25 C 0.22861(12) 0.1793(4) 0.0930(3) 0.0248(10) Uani 1 1 d .
H25 H 0.2521 0.2110 0.1033 0.030 Uiso 1 1 calc R
C26 C 0.21138(12) 0.1247(4) 0.0117(3) 0.0266(10) Uani 1 1 d .
H26 H 0.2225 0.1234 -0.0357 0.032 Uiso 1 1 calc R
C27 C 0.16076(14) 0.0067(4) -0.0886(3) 0.0302(11) Uani 1 1 d U
H27 H 0.1727 0.0045 -0.1343 0.036 Uiso 1 1 calc R
C28 C 0.12817(15) -0.0494(4) -0.1032(3) 0.0338(11) Uani 1 1 d .
H28 H 0.1178 -0.0898 -0.1590 0.041 Uiso 1 1 calc R
C29 C 0.10994(14) -0.0468(4) -0.0340(3) 0.0304(11) Uani 1 1 d .
H29 H 0.0876 -0.0857 -0.0449 0.036 Uiso 1 1 calc RD
C30 C 0.12448(11) 0.0121(3) 0.0492(3) 0.0198(9) Uani 1 1 d .
C31 C 0.15821(10) 0.0748(4) 0.0664(3) 0.0169(8) Uani 1 1 d .
C32 C 0.17655(11) 0.0687(4) -0.0042(3) 0.0209(9) Uani 1 1 d .
C33 C 0.07699(12) -0.0679(4) 0.1129(4) 0.0298(11) Uani 1 1 d .
H33 H 0.0645 -0.0840 0.0453 0.036 Uiso 1 1 calc RD
C34 C 0.04898(14) -0.0149(5) 0.1508(4) 0.0376(12) Uani 1 1 d .
H34A H 0.0396 0.0517 0.1156 0.056 Uiso 1 1 calc R
H34B H 0.0608 0.0033 0.2168 0.056 Uiso 1 1 calc R
H34C H 0.0286 -0.0654 0.1445 0.056 Uiso 1 1 calc R
C35 C 0.09387(16) -0.1739(4) 0.1607(5) 0.0445(14) Uani 1 1 d .
H35A H 0.1114 -0.2018 0.1315 0.067 Uiso 1 1 calc R
H35B H 0.0744 -0.2277 0.1542 0.067 Uiso 1 1 calc R
H35C H 0.1067 -0.1601 0.2270 0.067 Uiso 1 1 calc R
C41 C 0.36788(10) 0.9617(3) 0.2111(3) 0.0135(8) Uani 1 1 d .
C42 C 0.36811(11) 0.8022(4) 0.1175(3) 0.0225(9) Uani 1 1 d .
H42A H 0.3550 0.8004 0.0495 0.027 Uiso 1 1 calc R
H42B H 0.3711 0.7269 0.1420 0.027 Uiso 1 1 calc R
C43 C 0.40574(12) 0.8601(4) 0.1395(3) 0.0226(9) Uani 1 1 d .
H43A H 0.4260 0.8124 0.1761 0.027 Uiso 1 1 calc R
H43B H 0.4103 0.8829 0.0817 0.027 Uiso 1 1 calc R
C44 C 0.31047(11) 0.8414(3) 0.1589(3) 0.0156(8) Uani 1 1 d .
C45 C 0.30422(11) 0.7725(3) 0.2281(3) 0.0176(8) Uani 1 1 d .
C46 C 0.26713(11) 0.7448(3) 0.2179(3) 0.0187(8) Uani 1 1 d .
H46 H 0.2624 0.6990 0.2630 0.022 Uiso 1 1 calc R
C47 C 0.23711(11) 0.7836(3) 0.1420(3) 0.0175(8) Uani 1 1 d .
C48 C 0.24469(11) 0.8491(3) 0.0728(3) 0.0193(9) Uani 1 1 d .
H48 H 0.2249 0.8731 0.0206 0.023 Uiso 1 1 calc R
C49 C 0.28084(11) 0.8792(3) 0.0801(3) 0.0147(8) Uani 1 1 d .
C50 C 0.28839(12) 0.9534(4) 0.0072(3) 0.0238(9) Uani 1 1 d .
H50A H 0.3149 0.9655 0.0236 0.036 Uiso 1 1 calc R
H50B H 0.2759 1.0233 0.0056 0.036 Uiso 1 1 calc R
H50C H 0.2791 0.9188 -0.0543 0.036 Uiso 1 1 calc R
C51 C 0.33625(12) 0.7303(4) 0.3113(3) 0.0227(9) Uani 1 1 d .
H51A H 0.3266 0.6850 0.3512 0.034 Uiso 1 1 calc R
H51B H 0.3497 0.7921 0.3473 0.034 Uiso 1 1 calc R
H51C H 0.3528 0.6868 0.2883 0.034 Uiso 1 1 calc R
C52 C 0.19729(12) 0.7594(4) 0.1348(4) 0.0303(11) Uani 1 1 d .
H52A H 0.1807 0.7926 0.0780 0.045 Uiso 1 1 calc R
H52B H 0.1923 0.7895 0.1893 0.045 Uiso 1 1 calc R
H52C H 0.1934 0.6805 0.1326 0.045 Uiso 1 1 calc R
C53 C 0.43325(10) 1.0270(3) 0.2349(3) 0.0156(8) Uani 1 1 d .
C54 C 0.43810(11) 1.1199(4) 0.1837(3) 0.0215(9) Uani 1 1 d .
C55 C 0.46963(13) 1.1856(4) 0.2226(3) 0.0301(11) Uani 1 1 d .
H55 H 0.4730 1.2476 0.1890 0.036 Uiso 1 1 calc R
C56 C 0.49643(11) 1.1619(5) 0.3101(3) 0.0310(11) Uani 1 1 d .
C57 C 0.49159(11) 1.0668(4) 0.3566(3) 0.0286(11) Uani 1 1 d .
H57 H 0.5096 1.0494 0.4145 0.034 Uiso 1 1 calc R
C58 C 0.46106(11) 0.9953(4) 0.3211(3) 0.0224(9) Uani 1 1 d .
C59 C 0.41119(12) 1.1455(4) 0.0857(3) 0.0295(10) Uani 1 1 d .
H59A H 0.3911 1.0924 0.0696 0.044 Uiso 1 1 calc R
H59B H 0.4242 1.1414 0.0400 0.044 Uiso 1 1 calc R
H59C H 0.4012 1.2188 0.0853 0.044 Uiso 1 1 calc R
C60 C 0.45946(12) 0.8880(4) 0.3697(3) 0.0270(10) Uani 1 1 d .
H60A H 0.4367 0.8496 0.3359 0.041 Uiso 1 1 calc R
H60B H 0.4600 0.9023 0.4337 0.041 Uiso 1 1 calc R
H60C H 0.4806 0.8429 0.3709 0.041 Uiso 1 1 calc R
C61 C 0.53041(15) 1.2344(6) 0.3522(5) 0.0534(17) Uani 1 1 d .
H61A H 0.5296 1.2959 0.3104 0.080 Uiso 1 1 calc R
H61B H 0.5527 1.1917 0.3601 0.080 Uiso 1 1 calc R
H61C H 0.5306 1.2618 0.4130 0.080 Uiso 1 1 calc R
C62 C 0.30938(11) 1.0466(3) 0.2793(3) 0.0157(8) Uani 1 1 d .
H62 H 0.2959 1.0098 0.2237 0.019 Uiso 1 1 calc R
C63 C 0.28932(10) 1.0704(4) 0.3459(3) 0.0154(8) Uani 1 1 d .
C64 C 0.25481(11) 1.0170(3) 0.3231(3) 0.0161(8) Uani 1 1 d .
H64 H 0.2464 0.9758 0.2672 0.019 Uiso 1 1 calc R
C65 C 0.23209(11) 1.0234(4) 0.3821(3) 0.0204(9) Uani 1 1 d .
H65 H 0.2087 0.9895 0.3643 0.024 Uiso 1 1 calc R
C66 C 0.24515(11) 1.0799(4) 0.4654(3) 0.0226(9) Uani 1 1 d .
H66 H 0.2308 1.0816 0.5057 0.027 Uiso 1 1 calc R
C67 C 0.29168(13) 1.1960(4) 0.5798(3) 0.0246(10) Uani 1 1 d .
H67 H 0.2778 1.1919 0.6212 0.029 Uiso 1 1 calc R
C68 C 0.32332(13) 1.2593(4) 0.6032(3) 0.0245(10) Uani 1 1 d .
H68 H 0.3309 1.2978 0.6606 0.029 Uiso 1 1 calc R
C69 C 0.34465(11) 1.2673(3) 0.5417(3) 0.0182(8) Uani 1 1 d .
H69 H 0.3655 1.3135 0.5571 0.022 Uiso 1 1 calc RD
C70 C 0.33456(11) 1.2061(3) 0.4578(3) 0.0158(8) Uani 1 1 d .
C71 C 0.30253(10) 1.1369(3) 0.4311(3) 0.0160(8) Uani 1 1 d .
C72 C 0.27970(11) 1.1361(3) 0.4928(3) 0.0173(9) Uani 1 1 d .
C73 C 0.38846(11) 1.2907(4) 0.4222(3) 0.0196(9) Uani 1 1 d .
H73 H 0.4010 1.2847 0.4911 0.023 Uiso 1 1 calc RD
C74 C 0.37585(12) 1.4092(4) 0.3983(3) 0.0248(10) Uani 1 1 d .
H74A H 0.3589 1.4297 0.4318 0.037 Uiso 1 1 calc R
H74B H 0.3633 1.4158 0.3311 0.037 Uiso 1 1 calc R
H74C H 0.3973 1.4575 0.4170 0.037 Uiso 1 1 calc R
C75 C 0.41499(12) 1.2525(4) 0.3720(3) 0.0256(10) Uani 1 1 d .
H75A H 0.4221 1.1768 0.3892 0.038 Uiso 1 1 calc R
H75B H 0.4369 1.2987 0.3904 0.038 Uiso 1 1 calc R
H75C H 0.4029 1.2574 0.3045 0.038 Uiso 1 1 calc R
N1 N 0.12533(9) 0.3933(3) 0.2971(2) 0.0155(7) Uani 1 1 d .
N2 N 0.07300(9) 0.3201(3) 0.2996(2) 0.0168(7) Uani 1 1 d .
N3 N 0.34808(9) 0.8722(3) 0.1671(2) 0.0162(7) Uani 1 1 d .
N4 N 0.40165(9) 0.9560(3) 0.1953(2) 0.0157(7) Uani 1 1 d .
O1 O 0.10769(8) 0.0120(3) 0.1202(2) 0.0221(7) Uani 1 1 d .
O2 O 0.35509(7) 1.2167(2) 0.39443(19) 0.0160(6) Uani 1 1 d .
Cl1 Cl 0.33705(3) 1.21004(9) 0.16512(7) 0.0235(2) Uani 1 1 d .
Cl2 Cl 0.38945(3) 0.98550(9) 0.43336(7) 0.0188(2) Uani 1 1 d .
Cl3 Cl 0.08229(3) 0.24942(9) 0.06756(7) 0.0205(2) Uani 1 1 d .
Cl4 Cl 0.12708(3) 0.04028(9) 0.35037(7) 0.0235(2) Uani 1 1 d .
Ru1 Ru 0.357831(8) 1.08074(2) 0.29270(2) 0.01196(8) Uani 1 1 d .
Ru2 Ru 0.110269(8) 0.15932(2) 0.21386(2) 0.01412(9) Uani 1 1 d .

loop_
_atom_site_aniso_label
_atom_site_aniso_U_11
_atom_site_aniso_U_22
_atom_site_aniso_U_33
_atom_site_aniso_U_23
_atom_site_aniso_U_13
_atom_site_aniso_U_12
C1 0.0146(19) 0.021(2) 0.0091(18) 0.0059(16) 0.0015(15) 0.0040(17)
C2 0.027(2) 0.016(2) 0.020(2) 0.0018(17) 0.0092(18) 0.0053(17)
C3 0.019(2) 0.026(2) 0.018(2) -0.0036(18) 0.0060(17) 0.0061(17)
C4 0.0134(19) 0.0125(19) 0.017(2) -0.0023(16) 0.0055(16) -0.0011(15)
C5 0.026(2) 0.0103(19) 0.017(2) -0.0023(16) 0.0067(17) 0.0001(16)
C6 0.019(2) 0.014(2) 0.017(2) 0.0026(17) -0.0020(17) 0.0032(16)
C7 0.017(2) 0.014(2) 0.029(2) -0.0052(18) 0.0051(18) -0.0037(16)
C8 0.0161(19) 0.016(2) 0.019(2) 0.0014(17) 0.0078(16) -0.0003(16)
C9 0.019(2) 0.0119(19) 0.019(2) -0.0003(16) 0.0052(17) 0.0011(16)
C10 0.020(2) 0.027(2) 0.015(2) 0.0036(18) 0.0014(17) 0.0022(18)
C11 0.014(2) 0.029(3) 0.050(3) -0.002(2) 0.009(2) -0.0028(19)
C12 0.015(2) 0.024(2) 0.022(2) 0.0025(18) 0.0054(17) -0.0029(17)
C13 0.0135(19) 0.026(2) 0.020(2) -0.0063(18) 0.0074(17) 0.0002(17)
C14 0.013(2) 0.041(3) 0.027(2) -0.016(2) 0.0078(18) 0.0037(19)
C15 0.011(2) 0.045(3) 0.047(3) -0.026(3) 0.0046(19) -0.004(2)
C16 0.024(2) 0.030(3) 0.061(3) -0.018(3) 0.021(2) -0.007(2)
C17 0.032(2) 0.024(3) 0.044(3) -0.006(2) 0.019(2) 0.000(2)
C18 0.023(2) 0.019(2) 0.030(2) -0.0050(19) 0.0170(18) 0.0001(17)
C19 0.017(2) 0.073(4) 0.021(2) -0.006(3) 0.0021(19) 0.003(2)
C20 0.037(3) 0.042(3) 0.115(6) -0.024(4) 0.033(4) -0.023(3)
C21 0.033(2) 0.025(2) 0.022(2) -0.0015(18) 0.013(2) -0.0015(19)
C22 0.0157(18) 0.0118(19) 0.0157(19) -0.0036(17) 0.0000(15) -0.0020(16)
C23 0.0142(18) 0.015(2) 0.020(2) 0.0073(17) 0.0050(15) 0.0052(16)
C24 0.021(2) 0.014(2) 0.019(2) 0.0007(16) 0.0045(17) 0.0042(16)
C25 0.022(2) 0.027(3) 0.030(2) 0.006(2) 0.0151(19) 0.0043(19)
C26 0.029(2) 0.028(2) 0.032(3) 0.011(2) 0.021(2) 0.0162(19)
C27 0.044(3) 0.028(3) 0.021(2) -0.001(2) 0.015(2) 0.018(2)
C28 0.043(3) 0.028(3) 0.026(3) -0.009(2) 0.005(2) 0.011(2)
C29 0.031(3) 0.027(2) 0.029(3) -0.009(2) 0.005(2) -0.004(2)
C30 0.022(2) 0.015(2) 0.021(2) -0.0016(17) 0.0048(18) 0.0049(17)
C31 0.0206(19) 0.0140(19) 0.0153(19) 0.0004(18) 0.0046(15) 0.0077(18)
C32 0.027(2) 0.017(2) 0.019(2) 0.0052(18) 0.0086(17) 0.0097(19)
C33 0.020(2) 0.026(2) 0.040(3) -0.007(2) 0.005(2) -0.0101(19)
C34 0.024(2) 0.039(3) 0.047(3) -0.002(3) 0.007(2) -0.005(2)
C35 0.042(3) 0.025(3) 0.071(4) -0.002(3) 0.024(3) -0.007(2)
C41 0.0131(19) 0.016(2) 0.0099(18) 0.0019(16) 0.0018(15) 0.0008(15)
C42 0.016(2) 0.027(2) 0.025(2) -0.0114(19) 0.0080(18) 0.0018(17)
C43 0.021(2) 0.026(2) 0.025(2) -0.0133(19) 0.0138(18) -0.0032(18)
C44 0.0150(19) 0.0143(19) 0.020(2) -0.0049(17) 0.0094(17) -0.0012(15)
C45 0.017(2) 0.018(2) 0.017(2) -0.0057(17) 0.0048(17) -0.0009(16)
C46 0.020(2) 0.015(2) 0.022(2) 0.0014(17) 0.0088(17) -0.0037(17)
C47 0.015(2) 0.0122(19) 0.027(2) -0.0043(17) 0.0098(17) -0.0021(16)
C48 0.020(2) 0.017(2) 0.020(2) -0.0003(17) 0.0055(17) 0.0022(17)
C49 0.0181(19) 0.0121(19) 0.0152(19) -0.0032(16) 0.0074(16) -0.0010(16)
C50 0.024(2) 0.029(2) 0.021(2) 0.0069(19) 0.0105(18) -0.0016(19)
C51 0.024(2) 0.020(2) 0.025(2) 0.0043(18) 0.0088(18) -0.0017(18)
C52 0.021(2) 0.024(2) 0.047(3) 0.005(2) 0.013(2) -0.0005(19)
C53 0.0110(19) 0.020(2) 0.017(2) -0.0069(17) 0.0067(16) -0.0024(16)
C54 0.019(2) 0.029(2) 0.021(2) -0.0052(18) 0.0123(17) -0.0041(17)
C55 0.033(3) 0.030(3) 0.037(3) -0.012(2) 0.025(2) -0.013(2)
C56 0.016(2) 0.044(3) 0.037(3) -0.022(3) 0.0148(19) -0.014(2)
C57 0.0127(19) 0.045(3) 0.025(2) -0.012(2) 0.0018(17) 0.004(2)
C58 0.013(2) 0.035(3) 0.019(2) -0.0120(19) 0.0056(17) 0.0023(18)
C59 0.029(2) 0.033(3) 0.027(2) 0.005(2) 0.0105(19) -0.007(2)
C60 0.023(2) 0.036(3) 0.019(2) 0.001(2) 0.0036(18) 0.013(2)
C61 0.030(3) 0.066(4) 0.066(4) -0.034(3) 0.018(3) -0.023(3)
C62 0.018(2) 0.013(2) 0.016(2) -0.0005(16) 0.0055(16) 0.0011(15)
C63 0.0136(17) 0.018(2) 0.0153(18) 0.0034(17) 0.0054(15) 0.0047(17)
C64 0.0135(19) 0.013(2) 0.020(2) 0.0012(17) 0.0037(16) 0.0000(15)
C65 0.0134(19) 0.024(2) 0.025(2) 0.0057(19) 0.0073(17) 0.0011(17)
C66 0.022(2) 0.022(2) 0.031(2) 0.012(2) 0.0185(18) 0.010(2)
C67 0.028(2) 0.030(2) 0.019(2) 0.0057(18) 0.0107(18) 0.0113(19)
C68 0.031(2) 0.025(2) 0.016(2) -0.0047(18) 0.0063(19) 0.0044(19)
C69 0.017(2) 0.020(2) 0.018(2) -0.0046(17) 0.0048(16) -0.0019(17)
C70 0.017(2) 0.018(2) 0.0144(19) 0.0016(16) 0.0071(16) 0.0018(16)
C71 0.0175(19) 0.015(2) 0.0154(19) 0.0034(16) 0.0055(16) 0.0081(16)
C72 0.023(2) 0.014(2) 0.017(2) 0.0027(16) 0.0097(16) 0.0054(16)
C73 0.0126(19) 0.020(2) 0.025(2) -0.0037(18) 0.0049(17) -0.0047(17)
C74 0.019(2) 0.020(2) 0.037(3) -0.003(2) 0.0120(19) -0.0050(17)
C75 0.019(2) 0.021(2) 0.041(3) -0.005(2) 0.015(2) -0.0079(18)
N1 0.0153(16) 0.0155(17) 0.0175(17) -0.0019(14) 0.0077(13) 0.0020(14)
N2 0.0132(16) 0.0252(19) 0.0133(16) -0.0042(14) 0.0060(13) -0.0012(14)
N3 0.0157(17) 0.0167(17) 0.0170(17) -0.0073(14) 0.0066(14) -0.0023(14)
N4 0.0127(16) 0.0198(18) 0.0163(17) -0.0066(14) 0.0069(13) -0.0015(14)
O1 0.0220(15) 0.0212(16) 0.0248(16) -0.0056(13) 0.0097(13) -0.0047(13)
O2 0.0152(14) 0.0152(14) 0.0189(14) -0.0046(12) 0.0075(12) -0.0048(11)
Cl1 0.0250(5) 0.0217(5) 0.0250(5) 0.0103(4) 0.0097(4) 0.0025(4)
Cl2 0.0223(5) 0.0202(5) 0.0132(5) 0.0016(4) 0.0050(4) 0.0035(4)
Cl3 0.0190(5) 0.0253(5) 0.0147(5) 0.0012(4) 0.0021(4) 0.0012(4)
Cl4 0.0264(5) 0.0233(5) 0.0227(5) 0.0074(4) 0.0105(4) 0.0040(4)
Ru1 0.01188(15) 0.01217(15) 0.01260(15) -0.00002(13) 0.00505(11) -0.00051(12)
Ru2 0.01247(15) 0.01544(16) 0.01429(16) 0.00009(13) 0.00414(12) -0.00036(12)

loop_
_atom_type_symbol
_atom_type_description
_atom_type_scat_dispersion_real
_atom_type_scat_dispersion_imag
_atom_type_scat_source
C C 0.0033 0.0016 'International Tables Vol C Tables 4.2.6.8 and 6.1.1.4'
H H 0.0000 0.0000 'International Tables Vol C Tables 4.2.6.8 and 6.1.1.4'
N N 0.0061 0.0033 'International Tables Vol C Tables 4.2.6.8 and 6.1.1.4'
O O 0.0106 0.0060 'International Tables Vol C Tables 4.2.6.8 and 6.1.1.4'
Cl Cl 0.1484 0.1585 'International Tables Vol C Tables 4.2.6.8 and 6.1.1.4'
Ru Ru -1.2594 0.8363 'International Tables Vol C Tables 4.2.6.8 and 6.1.1.4'

loop_
_geom_angle_atom_site_label_1
_geom_angle_atom_site_label_2
_geom_angle_atom_site_label_3
_geom_angle
N2 C1 N1 106.8(3)
N2 C1 Ru2 120.6(3)
N1 C1 Ru2 131.3(3)
N1 C2 C3 102.5(3)
N1 C2 H2A 111.3
C3 C2 H2A 111.3
N1 C2 H2B 111.3
C3 C2 H2B 111.3
H2A C2 H2B 109.2
N2 C3 C2 102.7(3)
N2 C3 H3A 111.2
C2 C3 H3A 111.2
N2 C3 H3B 111.2
C2 C3 H3B 111.2
H3A C3 H3B 109.1
C5 C4 C9 121.9(4)
C5 C4 N1 119.0(3)
C9 C4 N1 119.1(3)
C6 C5 C4 118.0(4)
C6 C5 C10 120.7(4)
C4 C5 C10 121.4(4)
C7 C6 C5 121.7(4)
C7 C6 H6 119.1
C5 C6 H6 119.1
C8 C7 C6 118.7(4)
C8 C7 C11 120.7(4)
C6 C7 C11 120.6(4)
C7 C8 C9 121.7(4)
C7 C8 H8 119.2
C9 C8 H8 119.2
C8 C9 C4 117.9(4)
C8 C9 C12 120.4(4)
C4 C9 C12 121.7(4)
C5 C10 H10A 109.5
C5 C10 H10B 109.5
H10A C10 H10B 109.5
C5 C10 H10C 109.5
H10A C10 H10C 109.5
H10B C10 H10C 109.5
C7 C11 H11A 109.5
C7 C11 H11B 109.5
H11A C11 H11B 109.5
C7 C11 H11C 109.5
H11A C11 H11C 109.5
H11B C11 H11C 109.5
C9 C12 H12A 109.5
C9 C12 H12B 109.5
H12A C12 H12B 109.5
C9 C12 H12C 109.5
H12A C12 H12C 109.5
H12B C12 H12C 109.5
C18 C13 C14 121.1(4)
C18 C13 N2 119.2(4)
C14 C13 N2 119.4(4)
C15 C14 C13 117.7(4)
C15 C14 C19 120.5(4)
C13 C14 C19 121.7(4)
C16 C15 C14 122.1(4)
C16 C15 H15 118.9
C14 C15 H15 118.9
C15 C16 C17 118.8(4)
C15 C16 C20 121.1(5)
C17 C16 C20 120.1(5)
C18 C17 C16 121.2(5)
C18 C17 H17 119.4
C16 C17 H17 119.4
C13 C18 C17 118.8(4)
C13 C18 C21 121.5(4)
C17 C18 C21 119.6(4)
C14 C19 H19A 109.5
C14 C19 H19B 109.5
H19A C19 H19B 109.5
C14 C19 H19C 109.5
H19A C19 H19C 109.5
H19B C19 H19C 109.5
C16 C20 H20A 109.5
C16 C20 H20B 109.5
H20A C20 H20B 109.5
C16 C20 H20C 109.5
H20A C20 H20C 109.5
H20B C20 H20C 109.5
C18 C21 H21A 109.5
C18 C21 H21B 109.5
H21A C21 H21B 109.5
C18 C21 H21C 109.5
H21A C21 H21C 109.5
H21B C21 H21C 109.5
C23 C22 Ru2 127.2(3)
C23 C22 H22 116.4
Ru2 C22 H22 116.4
C24 C23 C31 119.6(3)
C24 C23 C22 114.6(4)
C31 C23 C22 125.7(3)
C23 C24 C25 122.0(4)
C23 C24 H24 119.0
C25 C24 H24 119.0
C26 C25 C24 119.3(4)
C26 C25 H25 120.4
C24 C25 H25 120.4
C25 C26 C32 122.0(4)
C25 C26 H26 119.0
C32 C26 H26 119.0
C28 C27 C32 120.1(4)
C28 C27 H27 119.9
C32 C27 H27 119.9
C27 C28 C29 120.3(4)
C27 C28 H28 119.9
C29 C28 H28 119.9
C30 C29 C28 121.3(4)
C30 C29 H29 119.3
C28 C29 H29 119.3
C29 C30 O1 122.2(4)
C29 C30 C31 120.3(4)
O1 C30 C31 117.5(3)
C30 C31 C32 117.1(4)
C30 C31 C23 125.6(3)
C32 C31 C23 117.3(4)
C27 C32 C26 119.7(4)
C27 C32 C31 120.8(4)
C26 C32 C31 119.5(4)
O1 C33 C34 109.1(4)
O1 C33 C35 108.5(4)
C34 C33 C35 115.5(5)
O1 C33 H33 107.9
C34 C33 H33 107.9
C35 C33 H33 107.9
C33 C34 H34A 109.5
C33 C34 H34B 109.5
H34A C34 H34B 109.5
C33 C34 H34C 109.5
H34A C34 H34C 109.5
H34B C34 H34C 109.5
C33 C35 H35A 109.5
C33 C35 H35B 109.5
H35A C35 H35B 109.5
C33 C35 H35C 109.5
H35A C35 H35C 109.5
H35B C35 H35C 109.5
N3 C41 N4 106.0(3)
N3 C41 Ru1 133.1(3)
N4 C41 Ru1 120.8(3)
N3 C42 C43 103.0(3)
N3 C42 H42A 111.2
C43 C42 H42A 111.2
N3 C42 H42B 111.2
C43 C42 H42B 111.2
H42A C42 H42B 109.1
N4 C43 C42 102.8(3)
N4 C43 H43A 111.2
C42 C43 H43A 111.2
N4 C43 H43B 111.2
C42 C43 H43B 111.2
H43A C43 H43B 109.1
C45 C44 C49 121.7(4)
C45 C44 N3 119.3(4)
C49 C44 N3 119.0(3)
C46 C45 C44 117.6(4)
C46 C45 C51 121.0(4)
C44 C45 C51 121.4(4)
C47 C46 C45 121.9(4)
C47 C46 H46 119.0
C45 C46 H46 119.0
C46 C47 C48 118.5(4)
C46 C47 C52 121.6(4)
C48 C47 C52 119.8(4)
C49 C48 C47 121.6(4)
C49 C48 H48 119.2
C47 C48 H48 119.2
C48 C49 C44 118.6(4)
C48 C49 C50 120.9(4)
C44 C49 C50 120.5(4)
C49 C50 H50A 109.5
C49 C50 H50B 109.5
H50A C50 H50B 109.5
C49 C50 H50C 109.5
H50A C50 H50C 109.5
H50B C50 H50C 109.5
C45 C51 H51A 109.5
C45 C51 H51B 109.5
H51A C51 H51B 109.5
C45 C51 H51C 109.5
H51A C51 H51C 109.5
H51B C51 H51C 109.5
C47 C52 H52A 109.5
C47 C52 H52B 109.5
H52A C52 H52B 109.5
C47 C52 H52C 109.5
H52A C52 H52C 109.5
H52B C52 H52C 109.5
C54 C53 C58 121.1(4)
C54 C53 N4 119.6(4)
C58 C53 N4 119.0(4)
C55 C54 C53 118.3(4)
C55 C54 C59 120.1(4)
C53 C54 C59 121.4(4)
C54 C55 C56 122.5(4)
C54 C55 H55 118.8
C56 C55 H55 118.8
C57 C56 C55 117.6(4)
C57 C56 C61 120.4(5)
C55 C56 C61 122.0(5)
C56 C57 C58 123.3(4)
C56 C57 H57 118.3
C58 C57 H57 118.3
C57 C58 C53 116.9(4)
C57 C58 C60 120.6(4)
C53 C58 C60 122.4(4)
C54 C59 H59A 109.5
C54 C59 H59B 109.5
H59A C59 H59B 109.5
C54 C59 H59C 109.5
H59A C59 H59C 109.5
H59B C59 H59C 109.5
C58 C60 H60A 109.5
C58 C60 H60B 109.5
H60A C60 H60B 109.5
C58 C60 H60C 109.5
H60A C60 H60C 109.5
H60B C60 H60C 109.5
C56 C61 H61A 109.5
C56 C61 H61B 109.5
H61A C61 H61B 109.5
C56 C61 H61C 109.5
H61A C61 H61C 109.5
H61B C61 H61C 109.5
C63 C62 Ru1 127.4(3)
C63 C62 H62 116.3
Ru1 C62 H62 116.3
C64 C63 C71 119.9(3)
C64 C63 C62 113.3(4)
C71 C63 C62 126.7(3)
C63 C64 C65 122.1(4)
C63 C64 H64 118.9
C65 C64 H64 118.9
C66 C65 C64 118.7(4)
C66 C65 H65 120.7
C64 C65 H65 120.7
C65 C66 C72 122.2(3)
C65 C66 H66 118.9
C72 C66 H66 118.9
C68 C67 C72 120.6(4)
C68 C67 H67 119.7
C72 C67 H67 119.7
C67 C68 C69 120.8(4)
C67 C68 H68 119.6
C69 C68 H68 119.6
C70 C69 C68 120.0(4)
C70 C69 H69 120.0
C68 C69 H69 120.0
C69 C70 O2 120.2(3)
C69 C70 C71 121.5(3)
O2 C70 C71 118.2(3)
C70 C71 C63 126.3(3)
C70 C71 C72 117.2(4)
C63 C71 C72 116.4(3)
C66 C72 C67 119.9(4)
C66 C72 C71 120.5(4)
C67 C72 C71 119.6(4)
O2 C73 C75 108.6(3)
O2 C73 C74 109.1(3)
C75 C73 C74 112.5(4)
O2 C73 H73 108.8
C75 C73 H73 108.8
C74 C73 H73 108.8
C73 C74 H74A 109.5
C73 C74 H74B 109.5
H74A C74 H74B 109.5
C73 C74 H74C 109.5
H74A C74 H74C 109.5
H74B C74 H74C 109.5
C73 C75 H75A 109.5
C73 C75 H75B 109.5
H75A C75 H75B 109.5
C73 C75 H75C 109.5
H75A C75 H75C 109.5
H75B C75 H75C 109.5
C1 N1 C4 127.0(3)
C1 N1 C2 113.7(3)
C4 N1 C2 118.3(3)
C1 N2 C13 125.6(3)
C1 N2 C3 114.0(3)
C13 N2 C3 120.3(3)
C41 N3 C44 128.5(3)
C41 N3 C42 113.8(3)
C44 N3 C42 117.6(3)
C41 N4 C53 126.7(3)
C41 N4 C43 114.4(3)
C53 N4 C43 118.6(3)
C30 O1 C33 118.8(3)
C30 O1 Ru2 122.1(2)
C33 O1 Ru2 115.8(2)
C70 O2 C73 118.0(3)
C70 O2 Ru1 122.6(2)
C73 O2 Ru1 113.7(2)
C62 Ru1 C41 98.88(16)
C62 Ru1 O2 88.49(14)
C41 Ru1 O2 172.11(13)
C62 Ru1 Cl2 100.87(13)
C41 Ru1 Cl2 92.79(11)
O2 Ru1 Cl2 83.00(8)
C62 Ru1 Cl1 90.11(12)
C41 Ru1 Cl1 93.68(11)
O2 Ru1 Cl1 89.09(8)
Cl2 Ru1 Cl1 166.24(4)
C22 Ru2 C1 99.08(17)
C22 Ru2 O1 86.98(15)
C1 Ru2 O1 170.59(14)
C22 Ru2 Cl3 99.16(13)
C1 Ru2 Cl3 89.08(11)
O1 Ru2 Cl3 82.81(8)
C22 Ru2 Cl4 90.88(13)
C1 Ru2 Cl4 97.15(11)
O1 Ru2 Cl4 89.91(8)
Cl3 Ru2 Cl4 167.23(4)

loop_
_geom_bond_atom_site_label_1
_geom_bond_atom_site_label_2
_geom_bond_distance
C1 N2 1.354(5)
C1 N1 1.354(5)
C1 Ru2 1.986(4)
C2 N1 1.484(5)
C2 C3 1.524(6)
C2 H2A 0.9700
C2 H2B 0.9700
C3 N2 1.475(5)
C3 H3A 0.9700
C3 H3B 0.9700
C4 C5 1.398(6)
C4 C9 1.400(6)
C4 N1 1.436(5)
C5 C6 1.398(6)
C5 C10 1.508(6)
C6 C7 1.392(6)
C6 H6 0.9300
C7 C8 1.389(6)
C7 C11 1.510(6)
C8 C9 1.399(5)
C8 H8 0.9300
C9 C12 1.510(5)
C10 H10A 0.9600
C10 H10B 0.9600
C10 H10C 0.9600
C11 H11A 0.9600
C11 H11B 0.9600
C11 H11C 0.9600
C12 H12A 0.9600
C12 H12B 0.9600
C12 H12C 0.9600
C13 C18 1.382(6)
C13 C14 1.411(6)
C13 N2 1.436(5)
C14 C15 1.394(7)
C14 C19 1.509(7)
C15 C16 1.373(8)
C15 H15 0.9300
C16 C17 1.394(7)
C16 C20 1.513(7)
C17 C18 1.392(6)
C17 H17 0.9300
C18 C21 1.506(6)
C19 H19A 0.9600
C19 H19B 0.9600
C19 H19C 0.9600
C20 H20A 0.9600
C20 H20B 0.9600
C20 H20C 0.9600
C21 H21A 0.9600
C21 H21B 0.9600
C21 H21C 0.9600
C22 C23 1.455(5)
C22 Ru2 1.815(4)
C22 H22 0.9300
C23 C24 1.386(5)
C23 C31 1.445(6)
C24 C25 1.409(6)
C24 H24 0.9300
C25 C26 1.342(7)
C25 H25 0.9300
C26 C32 1.427(6)
C26 H26 0.9300
C27 C28 1.357(7)
C27 C32 1.414(6)
C27 H27 0.9300
C28 C29 1.411(7)
C28 H28 0.9300
C29 C30 1.375(6)
C29 H29 0.9300
C30 O1 1.396(5)
C30 C31 1.429(6)
C31 C32 1.434(5)
C33 O1 1.483(5)
C33 C34 1.493(7)
C33 C35 1.497(7)
C33 H33 0.9800
C34 H34A 0.9600
C34 H34B 0.9600
C34 H34C 0.9600
C35 H35A 0.9600
C35 H35B 0.9600
C35 H35C 0.9600
C41 N3 1.352(5)
C41 N4 1.370(5)
C41 Ru1 1.992(4)
C42 N3 1.478(5)
C42 C43 1.518(6)
C42 H42A 0.9700
C42 H42B 0.9700
C43 N4 1.458(5)
C43 H43A 0.9700
C43 H43B 0.9700
C44 C45 1.400(6)
C44 C49 1.405(6)
C44 N3 1.432(5)
C45 C46 1.398(5)
C45 C51 1.508(6)
C46 C47 1.393(6)
C46 H46 0.9300
C47 C48 1.398(6)
C47 C52 1.500(5)
C48 C49 1.381(6)
C48 H48 0.9300
C49 C50 1.501(5)
C50 H50A 0.9600
C50 H50B 0.9600
C50 H50C 0.9600
C51 H51A 0.9600
C51 H51B 0.9600
C51 H51C 0.9600
C52 H52A 0.9600
C52 H52B 0.9600
C52 H52C 0.9600
C53 C54 1.399(6)
C53 C58 1.418(6)
C53 N4 1.428(5)
C54 C55 1.388(6)
C54 C59 1.511(6)
C55 C56 1.392(7)
C55 H55 0.9300
C56 C57 1.380(7)
C56 C61 1.508(6)
C57 C58 1.396(6)
C57 H57 0.9300
C58 C60 1.491(7)
C59 H59A 0.9600
C59 H59B 0.9600
C59 H59C 0.9600
C60 H60A 0.9600
C60 H60B 0.9600
C60 H60C 0.9600
C61 H61A 0.9600
C61 H61B 0.9600
C61 H61C 0.9600
C62 C63 1.456(5)
C62 Ru1 1.820(4)
C62 H62 0.9300
C63 C64 1.391(5)
C63 C71 1.444(6)
C64 C65 1.415(5)
C64 H64 0.9300
C65 C66 1.356(6)
C65 H65 0.9300
C66 C72 1.406(6)
C66 H66 0.9300
C67 C68 1.363(7)
C67 C72 1.419(6)
C67 H67 0.9300
C68 C69 1.403(6)
C68 H68 0.9300
C69 C70 1.391(6)
C69 H69 0.9300
C70 O2 1.406(4)
C70 C71 1.414(6)
C71 C72 1.447(5)
C73 O2 1.487(5)
C73 C75 1.502(6)
C73 C74 1.509(6)
C73 H73 0.9800
C74 H74A 0.9600
C74 H74B 0.9600
C74 H74C 0.9600
C75 H75A 0.9600
C75 H75B 0.9600
C75 H75C 0.9600
O1 Ru2 2.237(3)
O2 Ru1 2.253(3)
Cl1 Ru1 2.3799(10)
Cl2 Ru1 2.3415(10)
Cl3 Ru2 2.3500(10)
Cl4 Ru2 2.3943(10)

loop_
_geom_torsion_atom_site_label_1
_geom_torsion_atom_site_label_2
_geom_torsion_atom_site_label_3
_geom_torsion_atom_site_label_4
_geom_torsion
N1 C2 C3 N2 4.9(4)
C9 C4 C5 C6 -3.7(6)
N1 C4 C5 C6 179.5(3)
C9 C4 C5 C10 177.1(4)
N1 C4 C5 C10 0.3(6)
C4 C5 C6 C7 1.4(6)
C10 C5 C6 C7 -179.4(4)
C5 C6 C7 C8 1.9(6)
C5 C6 C7 C11 -176.7(4)
C6 C7 C8 C9 -2.9(6)
C11 C7 C8 C9 175.7(4)
C7 C8 C9 C4 0.6(6)
C7 C8 C9 C12 -178.4(4)
C5 C4 C9 C8 2.8(6)
N1 C4 C9 C8 179.6(3)
C5 C4 C9 C12 -178.2(4)
N1 C4 C9 C12 -1.4(6)
C18 C13 C14 C15 -5.8(6)
N2 C13 C14 C15 179.6(4)
C18 C13 C14 C19 169.8(4)
N2 C13 C14 C19 -4.8(6)
C13 C14 C15 C16 3.0(7)
C19 C14 C15 C16 -172.6(4)
C14 C15 C16 C17 0.0(7)
C14 C15 C16 C20 179.1(5)
C15 C16 C17 C18 -0.5(7)
C20 C16 C17 C18 -179.6(5)
C14 C13 C18 C17 5.4(6)
N2 C13 C18 C17 180.0(4)
C14 C13 C18 C21 -173.8(4)
N2 C13 C18 C21 0.8(6)
C16 C17 C18 C13 -2.2(6)
C16 C17 C18 C21 177.0(4)
Ru2 C22 C23 C24 162.9(3)
Ru2 C22 C23 C31 -12.9(6)
C31 C23 C24 C25 4.9(6)
C22 C23 C24 C25 -171.2(4)
C23 C24 C25 C26 0.2(6)
C24 C25 C26 C32 -4.3(7)
C32 C27 C28 C29 -0.3(7)
C27 C28 C29 C30 0.0(7)
C28 C29 C30 O1 -177.3(4)
C28 C29 C30 C31 1.6(7)
C29 C30 C31 C32 -2.8(6)
O1 C30 C31 C32 176.1(4)
C29 C30 C31 C23 178.7(4)
O1 C30 C31 C23 -2.4(6)
C24 C23 C31 C30 172.7(4)
C22 C23 C31 C30 -11.7(6)
C24 C23 C31 C32 -5.8(6)
C22 C23 C31 C32 169.8(4)
C28 C27 C32 C26 178.1(4)
C28 C27 C32 C31 -1.0(7)
C25 C26 C32 C27 -176.1(4)
C25 C26 C32 C31 3.1(6)
C30 C31 C32 C27 2.5(6)
C23 C31 C32 C27 -178.8(4)
C30 C31 C32 C26 -176.6(4)
C23 C31 C32 C26 2.0(6)
N3 C42 C43 N4 -1.8(4)
C49 C44 C45 C46 -1.8(6)
N3 C44 C45 C46 179.7(3)
C49 C44 C45 C51 178.6(4)
N3 C44 C45 C51 0.2(6)
C44 C45 C46 C47 -0.1(6)
C51 C45 C46 C47 179.5(4)
C45 C46 C47 C48 2.2(6)
C45 C46 C47 C52 -176.1(4)
C46 C47 C48 C49 -2.5(6)
C52 C47 C48 C49 175.8(4)
C47 C48 C49 C44 0.7(6)
C47 C48 C49 C50 -177.5(4)
C45 C44 C49 C48 1.6(6)
N3 C44 C49 C48 180.0(4)
C45 C44 C49 C50 179.8(4)
N3 C44 C49 C50 -1.8(6)
C58 C53 C54 C55 -4.6(6)
N4 C53 C54 C55 -178.1(4)
C58 C53 C54 C59 171.7(4)
N4 C53 C54 C59 -1.8(6)
C53 C54 C55 C56 0.2(6)
C59 C54 C55 C56 -176.2(4)
C54 C55 C56 C57 2.7(6)
C54 C55 C56 C61 -179.4(4)
C55 C56 C57 C58 -1.2(6)
C61 C56 C57 C58 -179.2(4)
C56 C57 C58 C53 -2.9(6)
C56 C57 C58 C60 173.7(4)
C54 C53 C58 C57 5.9(6)
N4 C53 C58 C57 179.4(4)
C54 C53 C58 C60 -170.7(4)
N4 C53 C58 C60 2.9(5)
Ru1 C62 C63 C64 -169.5(3)
Ru1 C62 C63 C71 7.5(6)
C71 C63 C64 C65 -1.4(6)
C62 C63 C64 C65 175.8(4)
C63 C64 C65 C66 -2.6(6)
C64 C65 C66 C72 2.8(6)
C72 C67 C68 C69 0.3(7)
C67 C68 C69 C70 -3.0(7)
C68 C69 C70 O2 177.9(4)
C68 C69 C70 C71 1.4(6)
C69 C70 C71 C63 179.7(4)
O2 C70 C71 C63 3.2(6)
C69 C70 C71 C72 2.7(6)
O2 C70 C71 C72 -173.9(3)
C64 C63 C71 C70 -172.0(4)
C62 C63 C71 C70 11.2(7)
C64 C63 C71 C72 5.0(5)
C62 C63 C71 C72 -171.8(4)
C65 C66 C72 C67 178.7(4)
C65 C66 C72 C71 1.0(6)
C68 C67 C72 C66 -173.8(4)
C68 C67 C72 C71 3.9(6)
C70 C71 C72 C66 172.4(4)
C63 C71 C72 C66 -4.9(5)
C70 C71 C72 C67 -5.2(5)
C63 C71 C72 C67 177.4(4)
N2 C1 N1 C4 169.1(3)
Ru2 C1 N1 C4 -24.4(6)
N2 C1 N1 C2 0.2(4)
Ru2 C1 N1 C2 166.8(3)
C5 C4 N1 C1 -75.9(5)
C9 C4 N1 C1 107.2(5)
C5 C4 N1 C2 92.5(4)
C9 C4 N1 C2 -84.4(4)
C3 C2 N1 C1 -3.4(4)
C3 C2 N1 C4 -173.3(3)
N1 C1 N2 C13 -173.2(4)
Ru2 C1 N2 C13 18.6(5)
N1 C1 N2 C3 3.4(4)
Ru2 C1 N2 C3 -164.9(3)
C18 C13 N2 C1 85.4(5)
C14 C13 N2 C1 -100.0(5)
C18 C13 N2 C3 -91.0(5)
C14 C13 N2 C3 83.6(5)
C2 C3 N2 C1 -5.4(4)
C2 C3 N2 C13 171.4(3)
N4 C41 N3 C44 -177.4(4)
Ru1 C41 N3 C44 6.9(7)
N4 C41 N3 C42 -1.0(5)
Ru1 C41 N3 C42 -176.7(3)
C45 C44 N3 C41 -90.9(5)
C49 C44 N3 C41 90.6(5)
C45 C44 N3 C42 92.8(4)
C49 C44 N3 C42 -85.7(5)
C43 C42 N3 C41 1.8(5)
C43 C42 N3 C44 178.7(4)
N3 C41 N4 C53 -174.0(4)
Ru1 C41 N4 C53 2.4(6)
N3 C41 N4 C43 -0.4(5)
Ru1 C41 N4 C43 176.0(3)
C54 C53 N4 C41 -94.3(5)
C58 C53 N4 C41 92.1(5)
C54 C53 N4 C43 92.3(5)
C58 C53 N4 C43 -81.3(4)
C42 C43 N4 C41 1.5(5)
C42 C43 N4 C53 175.6(4)
C29 C30 O1 C33 10.2(6)
C31 C30 O1 C33 -168.8(4)
C29 C30 O1 Ru2 -148.2(3)
C31 C30 O1 Ru2 32.9(5)
C34 C33 O1 C30 -145.0(4)
C35 C33 O1 C30 88.5(5)
C34 C33 O1 Ru2 14.7(5)
C35 C33 O1 Ru2 -111.8(4)
C69 C70 O2 C73 2.6(5)
C71 C70 O2 C73 179.2(3)
C69 C70 O2 Ru1 154.4(3)
C71 C70 O2 Ru1 -29.0(5)
C75 C73 O2 C70 154.6(3)
C74 C73 O2 C70 -82.4(4)
C75 C73 O2 Ru1 0.5(4)
C74 C73 O2 Ru1 123.5(3)
C63 C62 Ru1 C41 153.9(4)
C63 C62 Ru1 O2 -23.2(4)
C63 C62 Ru1 Cl2 59.3(4)
C63 C62 Ru1 Cl1 -112.3(4)
N3 C41 Ru1 C62 -7.6(4)
N4 C41 Ru1 C62 177.1(3)
N3 C41 Ru1 Cl2 93.8(4)
N4 C41 Ru1 Cl2 -81.4(3)
N3 C41 Ru1 Cl1 -98.3(4)
N4 C41 Ru1 Cl1 86.4(3)
C70 O2 Ru1 C62 35.5(3)
C73 O2 Ru1 C62 -171.7(3)
C70 O2 Ru1 Cl2 -65.7(3)
C73 O2 Ru1 Cl2 87.2(2)
C70 O2 Ru1 Cl1 125.6(3)
C73 O2 Ru1 Cl1 -81.5(2)
C23 C22 Ru2 C1 -142.4(4)
C23 C22 Ru2 O1 30.3(4)
C23 C22 Ru2 Cl3 -51.9(4)
C23 C22 Ru2 Cl4 120.2(4)
N2 C1 Ru2 C22 -174.2(3)
N1 C1 Ru2 C22 20.9(4)
N2 C1 Ru2 Cl3 86.7(3)
N1 C1 Ru2 Cl3 -78.3(4)
N2 C1 Ru2 Cl4 -82.1(3)
N1 C1 Ru2 Cl4 112.9(4)
C30 O1 Ru2 C22 -42.4(3)
C33 O1 Ru2 C22 158.6(3)
C30 O1 Ru2 Cl3 57.2(3)
C33 O1 Ru2 Cl3 -101.7(3)
C30 O1 Ru2 Cl4 -133.3(3)
C33 O1 Ru2 Cl4 67.8(3)

loop_
_platon_squeeze_void_nr
_platon_squeeze_void_average_x
_platon_squeeze_void_average_y
_platon_squeeze_void_average_z
_platon_squeeze_void_volume
_platon_squeeze_void_count_electrons
_platon_squeeze_void_content
1 0.500 0.100 1.000 110 65 ' '
2 0.500 0.387 0.500 10 4 ' '
3 0.000 0.600 0.000 109 65 ' '
4 0.000 0.887 0.500 10 4 ' '
